data_1561162
loop_
_publ_author_name
'Abeysinghe, Dileka'
'Smith, Mark D.'
'Morrison, Gregory'
'Yeon, Jeongho'
'zur Loye, Hans-Conrad'

_publ_section_title
;
 Facile in-situ reduction: Crystal growth and magnetic studies of reduced
 vanadium (III/IV) silicates CaxLn1&#x2212;xVSiO5 (Ln = Ce--Nd, Sm--Lu, Y)
;
_journal_name_full 'Journal of Solid State Chemistry'
_journal_page_first 80
_journal_page_last 86
_journal_paper_doi 10.1016/j.jssc.2018.01.004
_journal_volume 260
_journal_year 2018
_chemical_formula_moiety 'Ca0.71 Er0.29 O5 Si V'
_chemical_formula_sum 'Ca0.71 Er0.29 O5 Si V'
_chemical_formula_weight 236.56
_space_group_crystal_system monoclinic
_space_group_IT_number 15
_space_group_name_Hall '-C 2yc'
_space_group_name_H-M_alt 'C 1 2/c 1'
_atom_sites_solution_hydrogens .
_cell_angle_alpha 90
_cell_angle_beta 113.0728(11)
_cell_angle_gamma 90
_cell_formula_units_Z 4
_cell_length_a 6.5146(3)
_cell_length_b 8.7129(4)
_cell_length_c 6.9208(4)
_cell_measurement_reflns_used 5896
_cell_measurement_temperature 302(2)
_cell_measurement_theta_max 40.368
_cell_measurement_theta_min 4.127
_cell_volume 361.41(3)
_computing_cell_refinement 'SAINT Version 8.37a (Bruker, 2014)'
_computing_data_collection 'Bruker APEX3 v2016.5-0 (Bruker, 2016)'
_computing_data_reduction 'SAINT Version 8.37a (Bruker, 2014)'
_computing_molecular_graphics various
_computing_publication_material various
_computing_structure_refinement 'SHELXL-2016/6 (Sheldrick, 2016)'
_computing_structure_solution 'SHELXS (Sheldrick, 2008)'
_diffrn_ambient_temperature 302(2)
_diffrn_detector_area_resol_mean 10.4
_diffrn_measured_fraction_theta_full 0.999
_diffrn_measured_fraction_theta_max 0.999
_diffrn_measurement_device_type 'Bruker D8 QUEST'
_diffrn_measurement_method '\w and \f scans'
_diffrn_radiation_type MoK\a
_diffrn_radiation_wavelength 0.71073
_diffrn_reflns_av_R_equivalents 0.0301
_diffrn_reflns_av_unetI/netI 0.0154
_diffrn_reflns_Laue_measured_fraction_full 0.999
_diffrn_reflns_Laue_measured_fraction_max 0.999
_diffrn_reflns_limit_h_max 11
_diffrn_reflns_limit_h_min -11
_diffrn_reflns_limit_k_max 15
_diffrn_reflns_limit_k_min -15
_diffrn_reflns_limit_l_max 12
_diffrn_reflns_limit_l_min -12
_diffrn_reflns_number 11745
_diffrn_reflns_point_group_measured_fraction_full 0.999
_diffrn_reflns_point_group_measured_fraction_max 0.999
_diffrn_reflns_theta_full 40.388
_diffrn_reflns_theta_max 40.388
_diffrn_reflns_theta_min 4.127
_diffrn_source 'microfocus sealed X-ray tube'
_exptl_absorpt_coefficient_mu 10.712
_exptl_absorpt_correction_T_max 0.1097
_exptl_absorpt_correction_T_min 0.0556
_exptl_absorpt_correction_type multi-scan
_exptl_absorpt_process_details 'SADABS Version 2016/2 (Bruker, 2016)'
_exptl_crystal_colour black
_exptl_crystal_density_diffrn 4.348
_exptl_crystal_description irregular
_exptl_crystal_F_000 445
_exptl_crystal_size_max 0.050
_exptl_crystal_size_mid 0.040
_exptl_crystal_size_min 0.020
_refine_diff_density_max 0.913
_refine_diff_density_min -1.178
_refine_diff_density_rms 0.141
_refine_ls_extinction_coef 0.0042(5)
_refine_ls_extinction_expression Fc^*^=kFc[1+0.001xFc^2^\l^3^/sin(2\q)]^-1/4^
_refine_ls_extinction_method 'SHELXL-2016/6 (Sheldrick 2016)'
_refine_ls_goodness_of_fit_ref 1.106
_refine_ls_hydrogen_treatment undef
_refine_ls_matrix_type full
_refine_ls_number_parameters 42
_refine_ls_number_reflns 1145
_refine_ls_number_restraints 0
_refine_ls_restrained_S_all 1.106
_refine_ls_R_factor_all 0.0325
_refine_ls_R_factor_gt 0.0219
_refine_ls_shift/su_max 0.000
_refine_ls_shift/su_mean 0.000
_refine_ls_structure_factor_coef Fsqd
_refine_ls_weighting_details 'w=1/[\s^2^(Fo^2^)+(0.0184P)^2^+0.8527P] where P=(Fo^2^+2Fc^2^)/3'
_refine_ls_weighting_scheme calc
_refine_ls_wR_factor_gt 0.0472
_refine_ls_wR_factor_ref 0.0504
_reflns_Friedel_coverage 0.000
_reflns_Friedel_fraction_full .
_reflns_Friedel_fraction_max .
_reflns_number_gt 943
_reflns_number_total 1145
_reflns_threshold_expression 'I > 2\s(I)'
_cod_data_source_file 10.cif
_cod_data_source_block 10
_cod_original_sg_symbol_H-M 'C 2/c'
_cod_database_code 1561162
_shelx_space_group_comment
;
The symmetry employed for this shelxl refinement is uniquely defined
by the following loop, which should always be used as a source of
symmetry information in preference to the above space-group names.
They are only intended as comments.
;
_shelx_estimated_absorpt_t_min 0.616
_shelx_estimated_absorpt_t_max 0.814

loop_
_space_group_symop_operation_xyz
'x, y, z'
'-x, y, -z+1/2'
'x+1/2, y+1/2, z'
'-x+1/2, y+1/2, -z+1/2'
'-x, -y, -z'
'x, -y, z-1/2'
'-x+1/2, -y+1/2, -z'
'x+1/2, -y+1/2, z-1/2'

loop_
_atom_site_label
_atom_site_type_symbol
_atom_site_fract_x
_atom_site_fract_y
_atom_site_fract_z
_atom_site_U_iso_or_equiv
_atom_site_adp_type
_atom_site_occupancy
_atom_site_site_symmetry_order
_atom_site_calc_flag
_atom_site_refinement_flags_posn
_atom_site_refinement_flags_adp
_atom_site_refinement_flags_occupancy
_atom_site_disorder_assembly
_atom_site_disorder_group
Er1 Er 0.000000 0.33067(3) 0.250000 0.01921(7) Uani 0.2945(13) 2 d S T P . .
Ca1 Ca 0.000000 0.33067(3) 0.250000 0.01921(7) Uani 0.7055(13) 2 d S T P . .
V1 V 0.000000 0.000000 0.000000 0.01039(8) Uani 1 2 d S . P . .
Si1 Si 0.000000 0.68119(6) 0.250000 0.00811(10) Uani 1 2 d S T P . .
O1 O 0.31929(18) 0.06457(13) 0.08418(18) 0.0151(2) Uani 1 1 d . . . . .
O2 O 0.39106(18) 0.28685(12) 0.38134(17) 0.01311(19) Uani 1 1 d . . . . .
O3 O 0.000000 0.06899(18) 0.250000 0.0149(3) Uani 1 2 d S T P . .

loop_
_atom_site_aniso_label
_atom_site_aniso_U_11
_atom_site_aniso_U_22
_atom_site_aniso_U_33
_atom_site_aniso_U_23
_atom_site_aniso_U_13
_atom_site_aniso_U_12
Er1 0.01104(8) 0.01009(9) 0.02786(13) 0.000 -0.00171(7) 0.000
Ca1 0.01104(8) 0.01009(9) 0.02786(13) 0.000 -0.00171(7) 0.000
V1 0.00948(13) 0.01212(14) 0.00932(12) 0.00049(10) 0.00339(9) 0.00087(9)
Si1 0.00723(18) 0.0079(2) 0.0089(2) 0.000 0.00284(15) 0.000
O1 0.0107(4) 0.0155(5) 0.0160(4) -0.0040(4) 0.0020(3) -0.0006(3)
O2 0.0128(4) 0.0116(4) 0.0162(4) -0.0031(3) 0.0071(3) -0.0021(3)
O3 0.0163(6) 0.0128(6) 0.0127(6) 0.000 0.0027(5) 0.000

loop_
_atom_type_symbol
_atom_type_description
_atom_type_scat_dispersion_real
_atom_type_scat_dispersion_imag
_atom_type_scat_source
O O 0.0106 0.0060 'International Tables Vol C Tables 4.2.6.8 and 6.1.1.4'
Si Si 0.0817 0.0704 'International Tables Vol C Tables 4.2.6.8 and 6.1.1.4'
Ca Ca 0.2262 0.3064 'International Tables Vol C Tables 4.2.6.8 and 6.1.1.4'
V V 0.3005 0.5294 'International Tables Vol C Tables 4.2.6.8 and 6.1.1.4'
Er Er -0.2586 4.9576 'International Tables Vol C Tables 4.2.6.8 and 6.1.1.4'

loop_
_geom_angle_atom_site_label_1
_geom_angle_atom_site_label_2
_geom_angle_atom_site_label_3
_geom_angle
_geom_angle_site_symmetry_1
_geom_angle_site_symmetry_3
O3 Er1 O2 80.75(3) . .
O3 Er1 O2 80.75(3) . 2
O2 Er1 O2 161.51(5) . 2
O3 Er1 O1 147.83(3) . 4
O2 Er1 O1 72.73(4) . 4
O2 Er1 O1 124.68(4) 2 4
O3 Er1 O1 147.83(3) . 3_455
O2 Er1 O1 124.67(4) . 3_455
O2 Er1 O1 72.73(4) 2 3_455
O1 Er1 O1 64.35(5) 4 3_455
O3 Er1 O2 66.59(2) . 8_455
O2 Er1 O2 98.79(4) . 8_455
O2 Er1 O2 73.71(4) 2 8_455
O1 Er1 O2 134.55(4) 4 8_455
O1 Er1 O2 88.33(4) 3_455 8_455
O3 Er1 O2 66.59(2) . 7_556
O2 Er1 O2 73.71(4) . 7_556
O2 Er1 O2 98.79(4) 2 7_556
O1 Er1 O2 88.33(4) 4 7_556
O1 Er1 O2 134.55(4) 3_455 7_556
O2 Er1 O2 133.19(5) 8_455 7_556
O3 Er1 Si1 180.0 . .
O2 Er1 Si1 99.25(3) . .
O2 Er1 Si1 99.25(3) 2 .
O1 Er1 Si1 32.17(3) 4 .
O1 Er1 Si1 32.17(3) 3_455 .
O2 Er1 Si1 113.41(2) 8_455 .
O2 Er1 Si1 113.41(2) 7_556 .
O3 Er1 V1 30.987(2) . .
O2 Er1 V1 80.96(3) . .
O2 Er1 V1 83.20(3) 2 .
O1 Er1 V1 150.73(3) 4 .
O1 Er1 V1 125.37(3) 3_455 .
O2 Er1 V1 37.38(2) 8_455 .
O2 Er1 V1 96.52(2) 7_556 .
Si1 Er1 V1 149.013(3) . .
O3 Er1 V1 30.987(2) . 2
O2 Er1 V1 83.20(3) . 2
O2 Er1 V1 80.96(3) 2 2
O1 Er1 V1 125.37(3) 4 2
O1 Er1 V1 150.73(3) 3_455 2
O2 Er1 V1 96.52(2) 8_455 2
O2 Er1 V1 37.38(2) 7_556 2
Si1 Er1 V1 149.013(2) . 2
V1 Er1 V1 61.973(6) . 2
O3 Er1 V1 115.956(4) . 4
O2 Er1 V1 36.73(3) . 4
O2 Er1 V1 160.40(3) 2 4
O1 Er1 V1 36.03(3) 4 4
O1 Er1 V1 93.89(3) 3_455 4
O2 Er1 V1 121.18(2) 8_455 4
O2 Er1 V1 80.21(2) 7_556 4
Si1 Er1 V1 64.044(4) . 4
V1 Er1 V1 116.392(4) . 4
V1 Er1 V1 107.814(3) 2 4
O3 Er1 V1 115.956(4) . 3_455
O2 Er1 V1 160.40(3) . 3_455
O2 Er1 V1 36.73(3) 2 3_455
O1 Er1 V1 93.89(3) 4 3_455
O1 Er1 V1 36.03(3) 3_455 3_455
O2 Er1 V1 80.21(2) 8_455 3_455
O2 Er1 V1 121.18(2) 7_556 3_455
Si1 Er1 V1 64.044(4) . 3_455
V1 Er1 V1 107.814(3) . 3_455
V1 Er1 V1 116.392(3) 2 3_455
V1 Er1 V1 128.088(7) 4 3_455
O3 V1 O3 180.0 . 5
O3 V1 O1 91.00(4) . .
O3 V1 O1 89.00(4) 5 .
O3 V1 O1 89.00(4) . 5
O3 V1 O1 91.00(4) 5 5
O1 V1 O1 180.0 . 5
O3 V1 O2 87.29(5) . 8_455
O3 V1 O2 92.71(5) 5 8_455
O1 V1 O2 91.09(5) . 8_455
O1 V1 O2 88.91(5) 5 8_455
O3 V1 O2 92.71(5) . 4_545
O3 V1 O2 87.29(5) 5 4_545
O1 V1 O2 88.91(5) . 4_545
O1 V1 O2 91.09(5) 5 4_545
O2 V1 O2 180.00(3) 8_455 4_545
O3 V1 Er1 39.85(5) . .
O3 V1 Er1 140.15(5) 5 .
O1 V1 Er1 79.60(3) . .
O1 V1 Er1 100.40(3) 5 .
O2 V1 Er1 50.00(3) 8_455 .
O2 V1 Er1 130.00(3) 4_545 .
O3 V1 Er1 140.15(5) . 5
O3 V1 Er1 39.85(5) 5 5
O1 V1 Er1 100.40(3) . 5
O1 V1 Er1 79.60(3) 5 5
O2 V1 Er1 130.00(3) 8_455 5
O2 V1 Er1 50.00(3) 4_545 5
Er1 V1 Er1 180.0 . 5
O3 V1 Er1 89.05(2) . 7_455
O3 V1 Er1 90.95(2) 5 7_455
O1 V1 Er1 135.15(3) . 7_455
O1 V1 Er1 44.85(3) 5 7_455
O2 V1 Er1 44.11(3) 8_455 7_455
O2 V1 Er1 135.89(3) 4_545 7_455
Er1 V1 Er1 72.186(3) . 7_455
Er1 V1 Er1 107.814(3) 5 7_455
O3 V1 Er1 90.95(2) . 3_545
O3 V1 Er1 89.05(2) 5 3_545
O1 V1 Er1 44.85(3) . 3_545
O1 V1 Er1 135.15(3) 5 3_545
O2 V1 Er1 135.89(3) 8_455 3_545
O2 V1 Er1 44.11(3) 4_545 3_545
Er1 V1 Er1 107.814(3) . 3_545
Er1 V1 Er1 72.186(3) 5 3_545
Er1 V1 Er1 180.0 7_455 3_545
O1 Si1 O1 103.21(8) 3_455 4
O1 Si1 O2 112.90(6) 3_455 3_455
O1 Si1 O2 108.00(6) 4 3_455
O1 Si1 O2 108.00(6) 3_455 4
O1 Si1 O2 112.90(6) 4 4
O2 Si1 O2 111.61(8) 3_455 4
O1 Si1 Er1 51.61(4) 3_455 .
O1 Si1 Er1 51.61(4) 4 .
O2 Si1 Er1 124.19(4) 3_455 .
O2 Si1 Er1 124.19(4) 4 .
O1 Si1 Ca1 64.04(4) 3_455 5_565
O1 Si1 Ca1 113.63(4) 4 5_565
O2 Si1 Ca1 137.83(4) 3_455 5_565
O2 Si1 Ca1 44.96(4) 4 5_565
Er1 Si1 Ca1 88.290(9) . 5_565
O1 Si1 Ca1 113.63(4) 3_455 5_566
O1 Si1 Ca1 64.04(4) 4 5_566
O2 Si1 Ca1 44.96(4) 3_455 5_566
O2 Si1 Ca1 137.83(4) 4 5_566
Er1 Si1 Ca1 88.290(9) . 5_566
Ca1 Si1 Ca1 176.581(19) 5_565 5_566
O1 Si1 Ca1 130.05(4) 3_455 3
O1 Si1 Ca1 79.49(4) 4 3
O2 Si1 Ca1 113.30(4) 3_455 3
O2 Si1 Ca1 35.62(4) 4 3
Er1 Si1 Ca1 111.793(9) . 3
Ca1 Si1 Ca1 69.350(3) 5_565 3
Ca1 Si1 Ca1 112.012(5) 5_566 3
O1 Si1 Ca1 79.49(4) 3_455 3_455
O1 Si1 Ca1 130.05(4) 4 3_455
O2 Si1 Ca1 35.62(4) 3_455 3_455
O2 Si1 Ca1 113.30(4) 4 3_455
Er1 Si1 Ca1 111.793(9) . 3_455
Ca1 Si1 Ca1 112.012(5) 5_565 3_455
Ca1 Si1 Ca1 69.350(3) 5_566 3_455
Ca1 Si1 Ca1 136.413(17) 3 3_455
Si1 O1 V1 139.14(7) 3_545 .
Si1 O1 Er1 96.22(5) 3_545 3_545
V1 O1 Er1 99.12(5) . 3_545
Si1 O1 Ca1 87.79(5) 3_545 7
V1 O1 Ca1 121.10(5) . 7
Er1 O1 Ca1 110.21(4) 3_545 7
Si1 O2 V1 125.20(6) 3_545 4
Si1 O2 Er1 120.71(6) 3_545 .
V1 O2 Er1 99.16(4) 4 .
Si1 O2 Er1 108.36(5) 3_545 7_556
V1 O2 Er1 92.62(4) 4 7_556
Er1 O2 Er1 106.29(4) . 7_556
V1 O3 V1 141.68(9) . 2
V1 O3 Er1 109.16(5) . .
V1 O3 Er1 109.16(5) 2 .

loop_
_geom_bond_atom_site_label_1
_geom_bond_atom_site_label_2
_geom_bond_distance
_geom_bond_site_symmetry_2
Er1 O3 2.2799(16) .
Er1 O2 2.3764(11) .
Er1 O2 2.3764(11) 2
Er1 O1 2.4078(12) 4
Er1 O1 2.4078(12) 3_455
Er1 O2 2.5773(11) 8_455
Er1 O2 2.5773(11) 7_556
Er1 Si1 3.0541(6) .
Er1 V1 3.3607(2) .
Er1 V1 3.3607(2) 2
Er1 V1 3.37092(16) 4
Er1 V1 3.37091(15) 3_455
V1 O3 1.8317(5) .
V1 O3 1.8317(5) 5
V1 O1 2.0081(11) .
V1 O1 2.0082(11) 5
V1 O2 2.0422(11) 8_455
V1 O2 2.0422(11) 4_545
Si1 O1 1.6359(11) 3_455
Si1 O1 1.6359(11) 4
Si1 O2 1.6380(11) 3_455
Si1 O2 1.6380(11) 4
